data_4061991
_journal_name_full Organometallics
_journal_year 2003
_chemical_formula_moiety 'C87 H88 Au2 O8 P2'
_chemical_formula_sum 'C87 H88 Au2 O8 P2'
_chemical_formula_weight 1717.45
_space_group_IT_number 2
_symmetry_cell_setting triclinic
_symmetry_space_group_name_Hall '-P 1'
_symmetry_space_group_name_H-M 'P -1'
_cell_angle_alpha 88.42(3)
_cell_angle_beta 86.27(3)
_cell_angle_gamma 82.76(3)
_cell_formula_units_Z 2
_cell_length_a 14.828(3)
_cell_length_b 16.138(3)
_cell_length_c 16.669(3)
_cell_measurement_temperature 301(2)
_cell_volume 3947.9(13)
_diffrn_ambient_temperature 301(2)
_exptl_crystal_density_diffrn 1.445
_cod_database_code 4061991

loop_
_symmetry_equiv_pos_as_xyz
'x, y, z'
'-x, -y, -z'

loop_
_atom_site_label
_atom_site_type_symbol
_atom_site_fract_x
_atom_site_fract_y
_atom_site_fract_z
_atom_site_U_iso_or_equiv
_atom_site_adp_type
_atom_site_occupancy
_atom_site_symmetry_multiplicity
_atom_site_calc_flag
_atom_site_refinement_flags
_atom_site_disorder_assembly
_atom_site_disorder_group
Au1 Au 0.282097(14) -0.277019(13) 0.301928(15) 0.05747(9) Uani 1 1 d . . .
Au2 Au 0.343413(14) 0.119911(15) 0.635240(14) 0.05824(9) Uani 1 1 d . . .
P1 P 0.35010(10) -0.37184(9) 0.38986(10) 0.0556(4) Uani 1 1 d . . .
P2 P 0.43841(9) 0.08570(9) 0.73633(9) 0.0529(4) Uani 1 1 d . . .
O1 O 0.0194(2) 0.1634(2) 0.0479(2) 0.0510(9) Uani 1 1 d . . .
O2 O -0.1145(3) 0.2683(2) -0.0319(2) 0.0676(11) Uani 1 1 d . . .
O3 O -0.1453(4) 0.4395(3) 0.0148(4) 0.0941(16) Uani 1 1 d . . .
O4 O -0.0971(4) 0.4891(3) 0.1740(4) 0.1049(18) Uani 1 1 d . . .
O5 O 0.0283(3) 0.3754(2) 0.2543(2) 0.0592(10) Uani 1 1 d . . .
O6 O -0.0531(2) 0.2251(2) 0.2149(2) 0.0532(9) Uani 1 1 d . . .
O7 O 0.1333(2) 0.2670(2) 0.1296(2) 0.0510(9) Uani 1 1 d . . .
O8 O 0.0306(6) 0.6846(6) 0.2909(6) 0.180(4) Uani 1 1 d . . .
C1 C 0.2282(4) -0.1828(3) 0.2317(4) 0.0568(14) Uani 1 1 d . . .
C2 C 0.1970(3) -0.1208(3) 0.1984(3) 0.0495(13) Uani 1 1 d . . .
C3 C 0.1538(3) -0.0455(3) 0.1619(3) 0.0467(12) Uani 1 1 d . . .
C4 C 0.0607(3) -0.0222(3) 0.1774(3) 0.0483(12) Uani 1 1 d . . .
H4 H 0.0286 -0.0546 0.2133 0.058 Uiso 1 1 calc R . .
C5 C 0.0142(3) 0.0477(3) 0.1413(3) 0.0454(12) Uani 1 1 d . . .
C6 C 0.0633(3) 0.0959(3) 0.0887(3) 0.0448(12) Uani 1 1 d . . .
C7 C 0.1587(3) 0.0781(3) 0.0768(3) 0.0452(12) Uani 1 1 d . . .
C8 C 0.2015(3) 0.0071(3) 0.1131(3) 0.0475(12) Uani 1 1 d . . .
H8 H 0.2643 -0.0057 0.1046 0.057 Uiso 1 1 calc R . .
C9 C -0.0872(3) 0.0697(3) 0.1623(4) 0.0551(14) Uani 1 1 d . . .
H9A H -0.1112 0.1150 0.1272 0.066 Uiso 1 1 calc R . .
H9B H -0.1182 0.0217 0.1531 0.066 Uiso 1 1 calc R . .
C10 C -0.1060(3) 0.0955(3) 0.2485(3) 0.0520(14) Uani 1 1 d . . .
C11 C -0.0878(3) 0.1726(4) 0.2718(3) 0.0515(13) Uani 1 1 d . . .
C12 C -0.0991(3) 0.1978(4) 0.3520(4) 0.0567(15) Uani 1 1 d . . .
C13 C -0.1300(4) 0.1423(5) 0.4087(4) 0.0678(17) Uani 1 1 d . . .
H13 H -0.1380 0.1577 0.4623 0.081 Uiso 1 1 calc R . .
C14 C -0.1490(4) 0.0656(5) 0.3880(4) 0.079(2) Uani 1 1 d . . .
H14 H -0.1699 0.0291 0.4271 0.094 Uiso 1 1 calc R . .
C15 C -0.1369(4) 0.0422(4) 0.3077(4) 0.0657(16) Uani 1 1 d . . .
H15 H -0.1499 -0.0103 0.2936 0.079 Uiso 1 1 calc R . .
C16 C -0.0738(3) 0.2821(4) 0.3733(4) 0.0622(16) Uani 1 1 d . . .
H16A H -0.0993 0.2963 0.4269 0.075 Uiso 1 1 calc R . .
H16B H -0.1000 0.3242 0.3361 0.075 Uiso 1 1 calc R . .
C17 C 0.0289(3) 0.2827(3) 0.3704(3) 0.0520(13) Uani 1 1 d . . .
C18 C 0.0773(4) 0.2370(4) 0.4279(3) 0.0548(14) Uani 1 1 d . . .
H18 H 0.0462 0.2085 0.4680 0.066 Uiso 1 1 calc R . .
C19 C 0.1715(4) 0.2326(3) 0.4274(3) 0.0520(13) Uani 1 1 d . . .
C20 C 0.2164(4) 0.2719(3) 0.3646(3) 0.0523(13) Uani 1 1 d . . .
H20 H 0.2797 0.2667 0.3622 0.063 Uiso 1 1 calc R . .
C21 C 0.1711(4) 0.3182(3) 0.3059(3) 0.0500(13) Uani 1 1 d . . .
C22 C 0.0758(4) 0.3254(3) 0.3110(3) 0.0503(13) Uani 1 1 d . . .
C23 C 0.2210(4) 0.1898(4) 0.4916(3) 0.0531(13) Uani 1 1 d . . .
C24 C 0.2619(4) 0.1581(4) 0.5446(4) 0.0663(16) Uani 1 1 d . . .
C25 C 0.2241(4) 0.3569(3) 0.2367(3) 0.0584(14) Uani 1 1 d . . .
H25A H 0.1824 0.3949 0.2064 0.070 Uiso 1 1 calc R . .
H25B H 0.2677 0.3891 0.2581 0.070 Uiso 1 1 calc R . .
C26 C 0.2743(4) 0.2917(3) 0.1806(3) 0.0514(13) Uani 1 1 d . . .
C27 C 0.2268(3) 0.2487(3) 0.1293(3) 0.0470(12) Uani 1 1 d . . .
C28 C 0.2696(4) 0.1847(3) 0.0804(3) 0.0508(13) Uani 1 1 d . . .
C29 C 0.3633(4) 0.1661(4) 0.0827(4) 0.0626(15) Uani 1 1 d . . .
H29 H 0.3938 0.1243 0.0502 0.075 Uiso 1 1 calc R . .
C30 C 0.4121(4) 0.2079(4) 0.1316(4) 0.0703(18) Uani 1 1 d . . .
H30 H 0.4749 0.1942 0.1322 0.084 Uiso 1 1 calc R . .
C31 C 0.3677(4) 0.2706(4) 0.1804(4) 0.0674(17) Uani 1 1 d . . .
H31 H 0.4012 0.2989 0.2134 0.081 Uiso 1 1 calc R . .
C32 C 0.2145(4) 0.1368(3) 0.0281(3) 0.0530(13) Uani 1 1 d . . .
H32A H 0.1740 0.1762 -0.0019 0.064 Uiso 1 1 calc R . .
H32B H 0.2557 0.1046 -0.0104 0.064 Uiso 1 1 calc R . .
C33 C -0.0155(4) 0.1410(3) -0.0253(3) 0.0599(15) Uani 1 1 d . . .
H33A H -0.0671 0.1103 -0.0133 0.072 Uiso 1 1 calc R . .
H33B H 0.0311 0.1053 -0.0560 0.072 Uiso 1 1 calc R . .
C34 C -0.0444(4) 0.2181(4) -0.0733(4) 0.0613(15) Uani 1 1 d . . .
H34A H 0.0071 0.2491 -0.0843 0.074 Uiso 1 1 calc R . .
H34B H -0.0649 0.2027 -0.1243 0.074 Uiso 1 1 calc R . .
C35 C -0.1526(5) 0.3360(4) -0.0798(5) 0.084(2) Uani 1 1 d . . .
H35A H -0.1917 0.3160 -0.1176 0.101 Uiso 1 1 calc R . .
H35B H -0.1043 0.3606 -0.1103 0.101 Uiso 1 1 calc R . .
C36 C -0.2059(6) 0.3995(5) -0.0283(5) 0.097(3) Uani 1 1 d . . .
H36A H -0.2417 0.4402 -0.0610 0.116 Uiso 1 1 calc R . .
H36B H -0.2472 0.3733 0.0089 0.116 Uiso 1 1 calc R . .
C37 C -0.1902(6) 0.5016(5) 0.0627(5) 0.097(2) Uani 1 1 d . . .
H37A H -0.2328 0.4782 0.1008 0.116 Uiso 1 1 calc R . .
H37B H -0.2243 0.5434 0.0298 0.116 Uiso 1 1 calc R . .
C38 C -0.1234(7) 0.5407(5) 0.1062(5) 0.111(3) Uani 1 1 d . . .
H38A H -0.0702 0.5473 0.0706 0.133 Uiso 1 1 calc R . .
H38B H -0.1501 0.5956 0.1241 0.133 Uiso 1 1 calc R . .
C39 C -0.0237(6) 0.5117(4) 0.2063(5) 0.098(3) Uani 1 1 d . . .
H39A H -0.0365 0.5697 0.2217 0.118 Uiso 1 1 calc R . .
H39B H 0.0266 0.5074 0.1659 0.118 Uiso 1 1 calc R . .
C40 C 0.0046(5) 0.4599(4) 0.2785(4) 0.078(2) Uani 1 1 d . . .
H40A H 0.0565 0.4803 0.3005 0.094 Uiso 1 1 calc R . .
H40B H -0.0450 0.4633 0.3196 0.094 Uiso 1 1 calc R . .
C41 C -0.1208(4) 0.2801(4) 0.1756(4) 0.0663(16) Uani 1 1 d . . .
H41A H -0.0916 0.3149 0.1370 0.099 Uiso 1 1 calc R . .
H41B H -0.1570 0.3145 0.2147 0.099 Uiso 1 1 calc R . .
H41C H -0.1593 0.2478 0.1485 0.099 Uiso 1 1 calc R . .
C42 C 0.1032(4) 0.3303(4) 0.0726(4) 0.0670(16) Uani 1 1 d . . .
H42A H 0.0378 0.3399 0.0762 0.101 Uiso 1 1 calc R . .
H42B H 0.1243 0.3126 0.0194 0.101 Uiso 1 1 calc R . .
H42C H 0.1271 0.3811 0.0838 0.101 Uiso 1 1 calc R . .
C43 C 0.2785(4) -0.4327(4) 0.4521(4) 0.0613(15) Uani 1 1 d . . .
C44 C 0.2016(5) -0.4552(5) 0.4230(5) 0.094(2) Uani 1 1 d . . .
H44 H 0.1824 -0.4335 0.3738 0.112 Uiso 1 1 calc R . .
C45 C 0.1516(6) -0.5107(6) 0.4669(6) 0.118(3) Uani 1 1 d . . .
H45 H 0.0987 -0.5248 0.4467 0.142 Uiso 1 1 calc R . .
C46 C 0.1780(6) -0.5443(4) 0.5374(6) 0.097(3) Uani 1 1 d . . .
C47 C 0.2542(6) -0.5185(5) 0.5695(5) 0.097(2) Uani 1 1 d . . .
H47 H 0.2718 -0.5385 0.6197 0.117 Uiso 1 1 calc R . .
C48 C 0.3033(5) -0.4632(4) 0.5266(5) 0.085(2) Uani 1 1 d . . .
H48 H 0.3541 -0.4462 0.5482 0.102 Uiso 1 1 calc R . .
C49 C 0.1227(8) -0.6074(5) 0.5810(7) 0.159(5) Uani 1 1 d . . .
H49A H 0.1496 -0.6251 0.6305 0.239 Uiso 1 1 calc R . .
H49B H 0.1225 -0.6549 0.5477 0.239 Uiso 1 1 calc R . .
H49C H 0.0613 -0.5819 0.5923 0.239 Uiso 1 1 calc R . .
C50 C 0.4353(4) -0.4490(3) 0.3429(4) 0.0601(15) Uani 1 1 d . . .
C51 C 0.4925(6) -0.4259(5) 0.2834(5) 0.114(3) Uani 1 1 d . . .
H51 H 0.4860 -0.3705 0.2657 0.137 Uiso 1 1 calc R . .
C52 C 0.5618(7) -0.4820(6) 0.2468(6) 0.147(5) Uani 1 1 d . . .
H52 H 0.6038 -0.4630 0.2090 0.176 Uiso 1 1 calc R . .
C53 C 0.5673(6) -0.5664(5) 0.2677(6) 0.118(3) Uani 1 1 d . . .
C54 C 0.5141(5) -0.5869(4) 0.3292(5) 0.091(2) Uani 1 1 d . . .
H54 H 0.5214 -0.6419 0.3483 0.109 Uiso 1 1 calc R . .
C55 C 0.4478(5) -0.5309(4) 0.3670(4) 0.081(2) Uani 1 1 d . . .
H55 H 0.4112 -0.5492 0.4096 0.097 Uiso 1 1 calc R . .
C56 C 0.6388(9) -0.6298(6) 0.2256(8) 0.219(8) Uani 1 1 d . . .
H56A H 0.6717 -0.6020 0.1837 0.328 Uiso 1 1 calc R . .
H56B H 0.6093 -0.6724 0.2029 0.328 Uiso 1 1 calc R . .
H56C H 0.6803 -0.6547 0.2639 0.328 Uiso 1 1 calc R . .
C57 C 0.4072(4) -0.3150(3) 0.4592(4) 0.0552(14) Uani 1 1 d . . .
C58 C 0.3524(4) -0.2611(4) 0.5114(4) 0.0641(16) Uani 1 1 d . . .
H58 H 0.2894 -0.2606 0.5141 0.077 Uiso 1 1 calc R . .
C59 C 0.3911(4) -0.2090(4) 0.5590(4) 0.0681(17) Uani 1 1 d . . .
H59 H 0.3536 -0.1732 0.5932 0.082 Uiso 1 1 calc R . .
C60 C 0.4855(4) -0.2079(4) 0.5575(4) 0.0663(16) Uani 1 1 d . . .
C61 C 0.5385(4) -0.2633(4) 0.5074(4) 0.0680(17) Uani 1 1 d . . .
H61 H 0.6016 -0.2652 0.5061 0.082 Uiso 1 1 calc R . .
C62 C 0.5006(4) -0.3164(4) 0.4585(4) 0.0606(15) Uani 1 1 d . . .
H62 H 0.5383 -0.3530 0.4251 0.073 Uiso 1 1 calc R . .
C63 C 0.5277(5) -0.1493(5) 0.6083(5) 0.094(2) Uani 1 1 d . . .
H63A H 0.5928 -0.1588 0.5998 0.141 Uiso 1 1 calc R . .
H63B H 0.5108 -0.1591 0.6640 0.141 Uiso 1 1 calc R . .
H63C H 0.5064 -0.0926 0.5936 0.141 Uiso 1 1 calc R . .
C64 C 0.4476(4) 0.1734(4) 0.8007(3) 0.0582(14) Uani 1 1 d . . .
C65 C 0.3678(4) 0.2199(4) 0.8342(5) 0.083(2) Uani 1 1 d . . .
H65 H 0.3110 0.2087 0.8200 0.100 Uiso 1 1 calc R . .
C66 C 0.3739(6) 0.2820(5) 0.8878(5) 0.096(2) Uani 1 1 d . . .
H66 H 0.3204 0.3098 0.9114 0.115 Uiso 1 1 calc R . .
C67 C 0.4543(6) 0.3043(4) 0.9078(4) 0.082(2) Uani 1 1 d . . .
C68 C 0.5324(5) 0.2604(4) 0.8740(4) 0.0772(19) Uani 1 1 d . . .
H68 H 0.5886 0.2747 0.8865 0.093 Uiso 1 1 calc R . .
C69 C 0.5299(4) 0.1959(4) 0.8218(4) 0.0653(16) Uani 1 1 d . . .
H69 H 0.5841 0.1671 0.8006 0.078 Uiso 1 1 calc R . .
C70 C 0.4586(7) 0.3735(5) 0.9670(5) 0.129(4) Uani 1 1 d . . .
H70A H 0.3979 0.3968 0.9843 0.194 Uiso 1 1 calc R . .
H70B H 0.4903 0.4163 0.9413 0.194 Uiso 1 1 calc R . .
H70C H 0.4903 0.3510 1.0127 0.194 Uiso 1 1 calc R . .
C71 C 0.5545(3) 0.0475(3) 0.7019(3) 0.0506(13) Uani 1 1 d . . .
C72 C 0.5945(4) 0.0856(4) 0.6355(4) 0.0629(16) Uani 1 1 d . . .
H72 H 0.5602 0.1273 0.6071 0.076 Uiso 1 1 calc R . .
C73 C 0.6843(4) 0.0623(4) 0.6112(4) 0.0683(17) Uani 1 1 d . . .
H73 H 0.7098 0.0896 0.5671 0.082 Uiso 1 1 calc R . .
C74 C 0.7374(4) -0.0001(4) 0.6500(4) 0.0567(14) Uani 1 1 d . . .
C75 C 0.6966(4) -0.0395(3) 0.7156(4) 0.0588(15) Uani 1 1 d . . .
H75 H 0.7306 -0.0827 0.7426 0.071 Uiso 1 1 calc R . .
C76 C 0.6074(3) -0.0160(3) 0.7415(3) 0.0546(14) Uani 1 1 d . . .
H76 H 0.5822 -0.0429 0.7859 0.066 Uiso 1 1 calc R . .
C77 C 0.8373(4) -0.0218(4) 0.6258(4) 0.0771(19) Uani 1 1 d . . .
H77A H 0.8532 0.0112 0.5794 0.116 Uiso 1 1 calc R . .
H77B H 0.8494 -0.0800 0.6133 0.116 Uiso 1 1 calc R . .
H77C H 0.8729 -0.0103 0.6694 0.116 Uiso 1 1 calc R . .
C78 C 0.4010(3) 0.0068(3) 0.8071(3) 0.0529(13) Uani 1 1 d . . .
C79 C 0.4199(4) 0.0047(4) 0.8882(3) 0.0593(14) Uani 1 1 d . . .
H79 H 0.4525 0.0445 0.9078 0.071 Uiso 1 1 calc R . .
C80 C 0.3901(4) -0.0562(4) 0.9390(4) 0.0628(16) Uani 1 1 d . . .
H80 H 0.4031 -0.0569 0.9929 0.075 Uiso 1 1 calc R . .
C81 C 0.3410(4) -0.1170(4) 0.9121(4) 0.0613(16) Uani 1 1 d . . .
C82 C 0.3245(4) -0.1150(4) 0.8326(4) 0.0640(16) Uani 1 1 d . . .
H82 H 0.2931 -0.1558 0.8130 0.077 Uiso 1 1 calc R . .
C83 C 0.3529(3) -0.0542(4) 0.7802(4) 0.0593(15) Uani 1 1 d . . .
H83 H 0.3396 -0.0542 0.7264 0.071 Uiso 1 1 calc R . .
C84 C 0.3095(5) -0.1827(5) 0.9695(5) 0.091(2) Uani 1 1 d . . .
H84A H 0.3283 -0.1737 1.0223 0.136 Uiso 1 1 calc R . .
H84B H 0.3358 -0.2370 0.9518 0.136 Uiso 1 1 calc R . .
H84C H 0.2443 -0.1791 0.9712 0.136 Uiso 1 1 calc R . .
C85 C -0.0926(8) 0.7838(7) 0.2683(8) 0.156(5) Uani 1 1 d . . .
H85A H -0.1056 0.7418 0.2326 0.234 Uiso 1 1 calc R . .
H85B H -0.0844 0.8342 0.2382 0.234 Uiso 1 1 calc R . .
H85C H -0.1424 0.7949 0.3078 0.234 Uiso 1 1 calc R . .
C86 C -0.0080(9) 0.7538(8) 0.3091(9) 0.144(5) Uani 1 1 d . . .
C87 C 0.0253(10) 0.8091(9) 0.3652(7) 0.205(7) Uani 1 1 d . . .
H87A H 0.0798 0.7817 0.3871 0.307 Uiso 1 1 calc R . .
H87B H -0.0204 0.8225 0.4080 0.307 Uiso 1 1 calc R . .
H87C H 0.0383 0.8596 0.3374 0.307 Uiso 1 1 calc R . .

loop_
_atom_site_aniso_label
_atom_site_aniso_U_11
_atom_site_aniso_U_22
_atom_site_aniso_U_33
_atom_site_aniso_U_23
_atom_site_aniso_U_13
_atom_site_aniso_U_12
Au1 0.06005(15) 0.04451(13) 0.06659(18) 0.00880(11) -0.01607(11) 0.00246(9)
Au2 0.05211(14) 0.07236(17) 0.05002(15) 0.01338(12) -0.01349(10) -0.00470(10)
P1 0.0584(9) 0.0430(8) 0.0632(10) 0.0121(7) -0.0097(7) 0.0019(6)
P2 0.0508(8) 0.0607(9) 0.0469(9) 0.0110(7) -0.0117(6) -0.0045(6)
O1 0.061(2) 0.045(2) 0.046(2) 0.0003(17) -0.0161(16) 0.0061(16)
O2 0.077(3) 0.059(2) 0.063(3) 0.014(2) -0.013(2) 0.007(2)
O3 0.099(4) 0.065(3) 0.117(5) -0.004(3) -0.035(3) 0.010(3)
O4 0.131(5) 0.061(3) 0.122(5) 0.016(3) -0.047(4) 0.007(3)
O5 0.077(2) 0.045(2) 0.052(2) -0.0067(18) -0.0206(19) 0.0145(18)
O6 0.051(2) 0.055(2) 0.052(2) -0.0003(19) -0.0026(16) -0.0025(16)
O7 0.053(2) 0.048(2) 0.051(2) 0.0017(18) -0.0054(16) -0.0002(15)
O8 0.150(7) 0.131(7) 0.259(11) 0.003(7) 0.019(7) -0.033(6)
C1 0.055(3) 0.052(3) 0.064(4) 0.000(3) -0.012(3) -0.003(3)
C2 0.054(3) 0.040(3) 0.055(4) 0.006(3) -0.016(2) 0.000(2)
C3 0.052(3) 0.039(3) 0.049(3) -0.002(2) -0.012(2) 0.002(2)
C4 0.052(3) 0.045(3) 0.048(3) -0.001(2) -0.006(2) -0.004(2)
C5 0.046(3) 0.043(3) 0.047(3) -0.006(2) -0.009(2) 0.000(2)
C6 0.055(3) 0.038(3) 0.040(3) -0.007(2) -0.009(2) 0.003(2)
C7 0.055(3) 0.041(3) 0.037(3) -0.005(2) -0.001(2) 0.000(2)
C8 0.049(3) 0.044(3) 0.048(3) -0.004(2) -0.008(2) 0.000(2)
C9 0.043(3) 0.053(3) 0.069(4) 0.000(3) -0.012(2) -0.002(2)
C10 0.038(3) 0.060(4) 0.058(4) 0.005(3) -0.007(2) 0.000(2)
C11 0.036(3) 0.065(4) 0.051(4) 0.005(3) -0.006(2) 0.005(2)
C12 0.036(3) 0.074(4) 0.056(4) -0.003(3) -0.002(2) 0.007(2)
C13 0.058(4) 0.093(5) 0.048(4) 0.000(4) 0.003(3) 0.003(3)
C14 0.070(4) 0.094(6) 0.068(5) 0.020(4) 0.003(3) -0.004(4)
C15 0.054(3) 0.066(4) 0.075(5) 0.003(4) -0.002(3) -0.002(3)
C16 0.045(3) 0.086(4) 0.050(4) -0.009(3) -0.001(2) 0.013(3)
C17 0.055(3) 0.059(3) 0.040(3) -0.010(3) -0.009(2) 0.004(2)
C18 0.058(3) 0.065(4) 0.040(3) -0.002(3) -0.008(2) 0.002(3)
C19 0.053(3) 0.059(3) 0.042(3) -0.003(3) -0.012(2) 0.005(2)
C20 0.050(3) 0.057(3) 0.050(3) -0.005(3) -0.012(2) -0.002(2)
C21 0.058(3) 0.046(3) 0.045(3) -0.007(3) -0.009(2) 0.002(2)
C22 0.064(3) 0.046(3) 0.040(3) -0.009(3) -0.018(2) 0.009(2)
C23 0.048(3) 0.066(4) 0.044(3) 0.004(3) -0.012(2) 0.001(2)
C24 0.066(4) 0.077(4) 0.055(4) 0.002(3) -0.008(3) -0.008(3)
C25 0.067(4) 0.052(3) 0.058(4) 0.004(3) -0.015(3) -0.010(3)
C26 0.062(3) 0.048(3) 0.045(3) 0.010(3) -0.005(2) -0.011(2)
C27 0.052(3) 0.044(3) 0.043(3) 0.013(2) -0.002(2) -0.001(2)
C28 0.058(3) 0.048(3) 0.045(3) 0.010(3) -0.002(2) -0.003(2)
C29 0.059(3) 0.065(4) 0.059(4) 0.008(3) 0.008(3) 0.003(3)
C30 0.050(3) 0.080(5) 0.079(5) 0.008(4) 0.000(3) -0.004(3)
C31 0.055(4) 0.076(4) 0.074(5) 0.008(4) -0.014(3) -0.017(3)
C32 0.066(3) 0.046(3) 0.043(3) 0.003(3) 0.005(3) 0.002(2)
C33 0.076(4) 0.054(3) 0.050(4) -0.006(3) -0.018(3) -0.004(3)
C34 0.068(4) 0.066(4) 0.051(4) 0.006(3) -0.016(3) -0.008(3)
C35 0.098(5) 0.070(5) 0.085(5) 0.018(4) -0.039(4) 0.002(4)
C36 0.103(6) 0.063(4) 0.125(8) 0.006(5) -0.048(5) 0.005(4)
C37 0.115(6) 0.073(5) 0.099(6) 0.008(5) -0.027(5) 0.009(4)
C38 0.166(8) 0.063(5) 0.095(6) 0.013(4) -0.046(6) 0.033(5)
C39 0.138(7) 0.047(4) 0.108(7) -0.001(4) -0.038(5) 0.008(4)
C40 0.110(5) 0.050(4) 0.070(5) -0.014(3) -0.028(4) 0.025(3)
C41 0.073(4) 0.064(4) 0.061(4) 0.006(3) -0.022(3) 0.003(3)
C42 0.077(4) 0.059(4) 0.062(4) 0.005(3) -0.017(3) 0.007(3)
C43 0.061(4) 0.052(3) 0.071(4) -0.001(3) 0.001(3) -0.009(3)
C44 0.094(5) 0.120(7) 0.076(5) -0.002(5) -0.008(4) -0.046(5)
C45 0.127(7) 0.151(9) 0.091(7) -0.021(6) 0.003(6) -0.077(7)
C46 0.126(7) 0.055(4) 0.107(7) -0.025(5) 0.048(6) -0.032(4)
C47 0.113(6) 0.082(5) 0.093(6) 0.023(5) 0.013(5) -0.007(5)
C48 0.078(4) 0.090(5) 0.087(6) 0.035(4) -0.013(4) -0.018(4)
C49 0.238(12) 0.070(5) 0.168(10) -0.039(6) 0.113(9) -0.066(7)
C50 0.073(4) 0.047(3) 0.057(4) 0.014(3) -0.005(3) -0.001(3)
C51 0.155(8) 0.069(5) 0.101(7) 0.029(5) 0.034(6) 0.026(5)
C52 0.177(9) 0.105(7) 0.128(9) 0.038(6) 0.081(7) 0.047(7)
C53 0.148(7) 0.068(5) 0.112(7) 0.031(5) 0.044(6) 0.046(5)
C54 0.115(6) 0.051(4) 0.095(6) 0.018(4) 0.017(5) 0.021(4)
C55 0.096(5) 0.059(4) 0.078(5) 0.020(4) 0.009(4) 0.013(3)
C56 0.263(14) 0.114(8) 0.220(14) 0.061(9) 0.157(12) 0.106(9)
C57 0.055(3) 0.046(3) 0.062(4) 0.014(3) -0.006(3) 0.001(2)
C58 0.053(3) 0.063(4) 0.074(4) -0.002(3) -0.008(3) 0.003(3)
C59 0.058(4) 0.065(4) 0.080(5) -0.006(3) -0.007(3) 0.003(3)
C60 0.075(4) 0.060(4) 0.064(4) 0.009(3) -0.009(3) -0.005(3)
C61 0.058(4) 0.072(4) 0.074(5) 0.007(4) -0.005(3) -0.006(3)
C62 0.056(3) 0.058(4) 0.065(4) 0.008(3) -0.002(3) 0.001(3)
C63 0.090(5) 0.100(6) 0.095(6) -0.019(5) -0.015(4) -0.015(4)
C64 0.064(4) 0.059(4) 0.049(4) 0.010(3) -0.005(3) 0.000(3)
C65 0.063(4) 0.079(5) 0.105(6) -0.003(4) -0.005(4) 0.003(3)
C66 0.113(6) 0.067(5) 0.097(6) -0.011(4) 0.014(5) 0.021(4)
C67 0.116(6) 0.062(4) 0.066(5) 0.005(4) -0.013(4) -0.006(4)
C68 0.098(5) 0.064(4) 0.073(5) -0.001(4) -0.026(4) -0.012(4)
C69 0.064(4) 0.064(4) 0.067(4) 0.009(3) -0.013(3) -0.006(3)
C70 0.207(11) 0.087(6) 0.089(7) -0.026(5) -0.020(7) 0.009(6)
C71 0.055(3) 0.047(3) 0.051(3) 0.004(3) -0.012(2) -0.007(2)
C72 0.073(4) 0.059(4) 0.054(4) 0.015(3) -0.003(3) 0.001(3)
C73 0.061(4) 0.070(4) 0.071(5) 0.006(3) 0.009(3) -0.006(3)
C74 0.067(4) 0.050(3) 0.053(4) -0.011(3) -0.007(3) -0.005(3)
C75 0.063(4) 0.049(3) 0.065(4) 0.003(3) -0.016(3) -0.001(3)
C76 0.057(3) 0.055(3) 0.053(4) 0.010(3) -0.010(3) -0.008(2)
C77 0.064(4) 0.078(5) 0.087(5) -0.014(4) 0.004(3) 0.003(3)
C78 0.043(3) 0.064(4) 0.051(4) 0.003(3) -0.005(2) -0.003(2)
C79 0.068(4) 0.061(4) 0.049(4) 0.004(3) -0.006(3) -0.009(3)
C80 0.061(4) 0.078(4) 0.044(4) 0.012(3) 0.004(3) 0.004(3)
C81 0.042(3) 0.066(4) 0.073(5) 0.015(3) -0.005(3) -0.001(3)
C82 0.049(3) 0.067(4) 0.078(5) 0.007(3) -0.011(3) -0.014(3)
C83 0.046(3) 0.079(4) 0.054(4) 0.005(3) -0.012(2) -0.009(3)
C84 0.084(5) 0.088(5) 0.100(6) 0.031(5) -0.004(4) -0.018(4)
C85 0.159(11) 0.132(9) 0.167(12) -0.004(8) 0.073(9) -0.026(8)
C86 0.130(10) 0.111(9) 0.183(13) 0.031(9) 0.065(9) -0.027(8)
C87 0.279(18) 0.246(17) 0.110(10) -0.065(11) 0.050(10) -0.132(15)

loop_
_geom_bond_atom_site_label_1
_geom_bond_atom_site_label_2
_geom_bond_distance
_geom_bond_site_symmetry_2
_geom_bond_publ_flag
Au1 C1 2.010(6) . ?
Au1 P1 2.2774(16) . ?
Au2 C24 2.030(6) . ?
Au2 P2 2.2781(15) . ?
P1 C43 1.798(6) . ?
P1 C57 1.810(6) . ?
P1 C50 1.814(6) . ?
P2 C71 1.815(5) . ?
P2 C64 1.823(6) . ?
P2 C78 1.826(6) . ?
O1 C6 1.383(6) . ?
O1 C33 1.429(6) . ?
O2 C34 1.392(7) . ?
O2 C35 1.416(7) . ?
O3 C37 1.375(9) . ?
O3 C36 1.412(9) . ?
O4 C39 1.339(9) . ?
O4 C38 1.431(8) . ?
O5 C22 1.394(6) . ?
O5 C40 1.426(7) . ?
O6 C11 1.374(6) . ?
O6 C41 1.434(6) . ?
O7 C27 1.380(6) . ?
O7 C42 1.426(6) . ?
O8 C86 1.226(12) . ?
C1 C2 1.187(7) . ?
C2 C3 1.439(7) . ?
C3 C8 1.387(7) . ?
C3 C4 1.393(7) . ?
C4 C5 1.390(7) . ?
C5 C6 1.388(7) . ?
C5 C9 1.520(7) . ?
C6 C7 1.409(7) . ?
C7 C8 1.382(7) . ?
C7 C32 1.520(7) . ?
C9 C10 1.506(8) . ?
C10 C11 1.377(8) . ?
C10 C15 1.384(8) . ?
C11 C12 1.401(8) . ?
C12 C13 1.380(8) . ?
C12 C16 1.514(8) . ?
C13 C14 1.362(9) . ?
C14 C15 1.396(9) . ?
C16 C17 1.521(7) . ?
C17 C18 1.377(7) . ?
C17 C22 1.389(8) . ?
C18 C19 1.390(7) . ?
C19 C20 1.384(8) . ?
C19 C23 1.448(7) . ?
C20 C21 1.374(7) . ?
C21 C22 1.401(7) . ?
C21 C25 1.518(8) . ?
C23 C24 1.173(7) . ?
C25 C26 1.517(8) . ?
C26 C31 1.383(8) . ?
C26 C27 1.393(7) . ?
C27 C28 1.396(7) . ?
C28 C29 1.388(8) . ?
C28 C32 1.520(8) . ?
C29 C30 1.367(9) . ?
C30 C31 1.389(9) . ?
C33 C34 1.492(8) . ?
C35 C36 1.474(10) . ?
C37 C38 1.478(11) . ?
C39 C40 1.498(9) . ?
C43 C44 1.361(9) . ?
C43 C48 1.378(9) . ?
C44 C45 1.396(11) . ?
C45 C46 1.341(12) . ?
C46 C47 1.396(11) . ?
C46 C49 1.526(10) . ?
C47 C48 1.378(9) . ?
C50 C51 1.338(9) . ?
C50 C55 1.363(8) . ?
C51 C52 1.401(10) . ?
C52 C53 1.390(11) . ?
C53 C54 1.313(10) . ?
C53 C56 1.526(10) . ?
C54 C55 1.382(9) . ?
C57 C62 1.381(7) . ?
C57 C58 1.395(8) . ?
C58 C59 1.373(8) . ?
C59 C60 1.400(8) . ?
C60 C61 1.376(9) . ?
C60 C63 1.506(9) . ?
C61 C62 1.391(8) . ?
C64 C69 1.385(8) . ?
C64 C65 1.410(8) . ?
C65 C66 1.377(10) . ?
C66 C67 1.351(11) . ?
C67 C68 1.375(10) . ?
C67 C70 1.521(10) . ?
C68 C69 1.381(9) . ?
C71 C72 1.387(8) . ?
C71 C76 1.389(7) . ?
C72 C73 1.376(8) . ?
C73 C74 1.371(8) . ?
C74 C75 1.393(8) . ?
C74 C77 1.510(8) . ?
C75 C76 1.374(7) . ?
C78 C83 1.386(8) . ?
C78 C79 1.396(8) . ?
C79 C80 1.377(8) . ?
C80 C81 1.393(8) . ?
C81 C82 1.361(8) . ?
C81 C84 1.506(8) . ?
C82 C83 1.384(8) . ?
C85 C86 1.487(17) . ?
C86 C87 1.460(17) . ?
